data_1564255
loop_
_publ_author_name
'Wang, Haiying'
'Yang, Weiwei'
'Baldridge, Kim K.'
'Zhan, Cai-Hong'
'Thikekar, Tushar Ulhas'
'Sue, Andrew C.-H.'

_publ_section_title
;
 Spontaneous and induced chiral symmetry breaking of stereolabile
 pillar[5]arene derivatives upon crystallisation
;
_journal_name_full 'Chemical Science'
_journal_paper_doi 10.1039/D1SC02560K
_journal_year 2021
_chemical_absolute_configuration ad
_chemical_formula_moiety 'C43 H44 O10, C5 H10 O3'
_chemical_formula_sum 'C48 H54 O13'
_chemical_formula_weight 838.91
_space_group_crystal_system monoclinic
_space_group_IT_number 5
_space_group_name_Hall 'C 2y'
_space_group_name_H-M_alt 'C 1 2 1'
_atom_sites_solution_hydrogens mixed
_audit_creation_date 2019-11-13
_audit_creation_method
;
Olex2 1.2
(compiled 2018.05.29 svn.r3508 for OlexSys, GUI svn.r5506)
;
_audit_update_record
;
2021-03-27 deposited with the CCDC.	2021-07-20 downloaded from the CCDC.
;
_cell_angle_alpha 90
_cell_angle_beta 98.805(2)
_cell_angle_gamma 90
_cell_formula_units_Z 4
_cell_length_a 21.1145(4)
_cell_length_b 12.0659(3)
_cell_length_c 17.7473(3)
_cell_measurement_reflns_used 10620
_cell_measurement_temperature 159.99(10)
_cell_measurement_theta_max 71.4400
_cell_measurement_theta_min 2.5230
_cell_volume 4468.11(16)
_computing_cell_refinement 'CrysAlisPro 1.171.39.45g (Rigaku OD, 2018)'
_computing_data_collection 'CrysAlisPro 1.171.39.45g (Rigaku OD, 2018)'
_computing_data_reduction 'CrysAlisPro 1.171.39.45g (Rigaku OD, 2018)'
_computing_molecular_graphics 'Olex2 (Dolomanov et al., 2009)'
_computing_publication_material 'Olex2 (Dolomanov et al., 2009)'
_computing_structure_refinement 'ShelXL (Sheldrick, 2015)'
_computing_structure_solution 'ShelXT (Sheldrick, 2015)'
_diffrn_ambient_temperature 159.99(10)
_diffrn_detector_type HyPix
_diffrn_measured_fraction_theta_full 1.000
_diffrn_measured_fraction_theta_max 0.944
_diffrn_measurement_details
;
List of Runs (angles in degrees, time in seconds):

  # Type    Start    End  Width  t~exp~   \w     \q     \k     \f   Frames
#--------------------------------------------------------------------------
  1  \w   -121.00 -31.00   0.50    1.00    --  -46.12 -22.00 -90.00  180
  2  \w    -77.00 -29.00   0.50    4.00    -- -100.00  61.00-180.00   96
  3  \w    -93.00 -51.00   0.50    1.00    --  -46.12 125.00 -90.00   84
  4  \w    -94.00 -20.00   0.50    1.00    --  -46.12 125.00  30.00  148
  5  \w    -56.00 -27.00   0.50    4.00    -- -100.00 125.00 150.00   58
  6  \w    -40.00 -15.00   0.50    1.00    --  -46.12  22.00  75.00   50
  7  \w    -29.00  61.00   0.50    1.00    --   46.12 -22.00 -90.00  180
  8  \w     32.00  88.00   0.50    1.00    --   46.12  57.00-180.00  112
  9  \w     77.00 103.00   0.50    1.00    --   46.12  77.00-150.00   52
 10  \w     44.00  74.00   0.50    1.00    --   46.12  77.00-150.00   60
 11  \w     23.00 117.00   0.50    1.00    --   46.12  77.00-180.00  188
 12  \w     32.00 123.00   0.50    4.00    --  107.75 -22.00 -90.00  182
 13  \w     54.00 122.00   0.50    4.00    --  107.75 -45.00  60.00  136
 14  \w     95.00 150.00   0.50    4.00    --  107.75  22.00  75.00  110
 15  \w     45.00  80.00   0.50    1.00    --   46.12  77.00  90.00   70
 16  \w     32.00 121.00   0.50    1.00    --   46.12  22.00  75.00  178
 17  \w     31.00 119.00   0.50    1.00    --   46.12  37.00 120.00  176
 18  \w     30.00  75.00   0.50    1.00    --   46.12  57.00 150.00   90
 19  \w     35.00 108.00   0.50    4.00    --  107.75 -94.00   0.00  146
 20  \w     35.00  66.00   0.50    4.00    --  107.75 -94.00-120.00   62
 21  \w   -115.00 -24.00   0.50    4.00    -- -100.00  22.00  75.00  182
 22  \w   -101.00 -76.00   0.50    4.00    -- -100.00 -77.00 150.00   50
 23  \w   -103.00 -78.00   0.50    4.00    -- -100.00 -72.00 156.65   50
 24  \w   -108.00 -77.00   0.50    4.00    -- -100.00 -77.00 120.00   62
 25  \w   -107.00 -81.00   0.50    4.00    -- -100.00 -64.00 139.13   52
 26  \w   -111.00 -79.00   0.50    4.00    -- -100.00 -70.00 124.53   64
 27  \w   -109.00 -83.00   0.50    4.00    -- -100.00 -61.00 155.76   52
 28  \w   -109.00 -83.00   0.50    4.00    -- -100.00 -61.00 150.00   52
 29  \w   -113.00 -84.00   0.50    4.00    -- -100.00 -55.00 106.87   58
 30  \w   -107.00 -81.00   0.50    4.00    -- -100.00 -69.00 133.01   52
 31  \w   -119.00 -82.00   0.50    4.00    -- -100.00 -61.00 172.11   74
 32  \w   -162.00-136.00   0.50    4.00    -- -100.00 -77.00 150.00   52
 33  \w   -160.00 -86.00   0.50    4.00    -- -100.00 -47.00 121.54  148
 34  \w   -172.00-108.00   0.50    4.00    -- -100.00 -72.00 156.65  128
 35  \w   -173.00-116.00   0.50    4.00    -- -100.00 -77.00 120.00  114
 36  \w   -176.00 -85.00   0.50    4.00    -- -100.00 -22.00 -90.00  182
 37  \w   -108.00 -82.00   0.50    4.00    -- -100.00 -61.00-150.00   52
 38  \w   -101.00 -76.00   0.50    4.00    -- -100.00 -77.00-120.00   50
 39  \w   -106.00 -79.00   0.50    4.00    -- -100.00 -71.00-168.93   54
 40  \w   -110.00 -84.00   0.50    4.00    -- -100.00 -58.00-158.09   52
 41  \w   -101.00 -76.00   0.50    4.00    -- -100.00 -77.00-150.00   50
 42  \w   -105.00 -80.00   0.50    4.00    -- -100.00 -71.00-177.90   50
 43  \w   -102.00 -77.00   0.50    4.00    -- -100.00 -74.00-114.38   50
 44  \w   -107.00 -82.00   0.50    4.00    -- -100.00 -62.00-116.09   50
 45  \w   -105.00 -79.00   0.50    4.00    -- -100.00 -70.00-177.91   52
 46  \w   -104.00 -78.00   0.50    4.00    -- -100.00 -77.00-180.00   52
 47  \w   -108.00 -82.00   0.50    4.00    -- -100.00 -61.00-180.00   52
 48  \w   -110.00 -84.00   0.50    4.00    -- -100.00 -61.00-120.00   52
 49  \w   -107.00 -81.00   0.50    4.00    -- -100.00 -65.00-163.01   52
 50  \w   -105.00 -79.00   0.50    4.00    -- -100.00 -73.00-118.96   52
 51  \w   -129.00 -95.00   0.50    4.00    -- -100.00 -46.00-155.37   68
 52  \w   -164.00-139.00   0.50    4.00    -- -100.00 -77.00-150.00   50
 53  \w   -168.00-142.00   0.50    4.00    -- -100.00 -77.00-120.00   52
 54  \w   -171.00-134.00   0.50    4.00    -- -100.00 -46.00-155.37   74
 55  \w   -173.00 -84.00   0.50    4.00    -- -100.00 -58.00-160.75  178
 56  \w   -115.00 -82.00   0.50    4.00    -- -100.00  61.00-180.00   66
 57  \w   -172.00 -86.00   0.50    4.00    -- -100.00 -45.00-127.60  172
 58  \w   -117.00 -68.00   0.50    4.00    -- -100.00 125.00 150.00   98
;
_diffrn_measurement_device 'four-circle diffractometer'
_diffrn_measurement_device_type 'ROD, Synergy Custom system, HyPix'
_diffrn_measurement_method '\w scans'
_diffrn_radiation_type CuK\a
_diffrn_radiation_wavelength 1.54184
_diffrn_reflns_av_R_equivalents 0.0610
_diffrn_reflns_av_unetI/netI 0.0439
_diffrn_reflns_Laue_measured_fraction_full 1.000
_diffrn_reflns_Laue_measured_fraction_max 0.944
_diffrn_reflns_limit_h_max 26
_diffrn_reflns_limit_h_min -26
_diffrn_reflns_limit_k_max 13
_diffrn_reflns_limit_k_min -14
_diffrn_reflns_limit_l_max 21
_diffrn_reflns_limit_l_min -22
_diffrn_reflns_number 41754
_diffrn_reflns_point_group_measured_fraction_full 0.975
_diffrn_reflns_point_group_measured_fraction_max 0.906
_diffrn_reflns_theta_full 67.684
_diffrn_reflns_theta_max 77.460
_diffrn_reflns_theta_min 2.519
_exptl_absorpt_coefficient_mu 0.743
_exptl_absorpt_correction_T_max 1.00000
_exptl_absorpt_correction_T_min 0.81507
_exptl_absorpt_correction_type multi-scan
_exptl_absorpt_process_details
;
CrysAlisPro 1.171.39.45g (Rigaku Oxford Diffraction, 2018)
Empirical absorption correction using spherical harmonics,
 implemented in SCALE3 ABSPACK scaling algorithm.
;
_exptl_crystal_colour red
_exptl_crystal_colour_primary red
_exptl_crystal_density_diffrn 1.247
_exptl_crystal_description block
_exptl_crystal_F_000 1784
_exptl_crystal_size_max 0.02
_exptl_crystal_size_mid 0.01
_exptl_crystal_size_min 0.01
_refine_diff_density_max 0.374
_refine_diff_density_min -0.298
_refine_diff_density_rms 0.046
_refine_ls_abs_structure_details
;
 Flack x determined using 2476 quotients [(I+)-(I-)]/[(I+)+(I-)]
 (Parsons, Flack and Wagner, Acta Cryst. B69 (2013) 249-259).
;
_refine_ls_abs_structure_Flack 0.08(10)
_refine_ls_extinction_method none
_refine_ls_goodness_of_fit_ref 1.036
_refine_ls_hydrogen_treatment mixed
_refine_ls_matrix_type full
_refine_ls_number_parameters 568
_refine_ls_number_reflns 8631
_refine_ls_number_restraints 3
_refine_ls_restrained_S_all 1.036
_refine_ls_R_factor_all 0.0710
_refine_ls_R_factor_gt 0.0509
_refine_ls_shift/su_max 0.000
_refine_ls_shift/su_mean 0.000
_refine_ls_structure_factor_coef Fsqd
_refine_ls_weighting_details 'w=1/[\s^2^(Fo^2^)+(0.0743P)^2^+1.2806P] where P=(Fo^2^+2Fc^2^)/3'
_refine_ls_weighting_scheme calc
_refine_ls_wR_factor_gt 0.1228
_refine_ls_wR_factor_ref 0.1375
_reflns_Friedel_coverage 0.829
_reflns_Friedel_fraction_full 0.947
_reflns_Friedel_fraction_max 0.863
_reflns_number_gt 6646
_reflns_number_total 8631
_reflns_threshold_expression 'I > 2\s(I)'
_cod_data_source_file d1sc02560k2.cif
_cod_data_source_block 028463_tushar_b
_cod_database_code 1564255
_shelx_shelxl_version_number 2018/3
_shelx_space_group_comment
;
The symmetry employed for this shelxl refinement is uniquely defined
by the following loop, which should always be used as a source of
symmetry information in preference to the above space-group names.
They are only intended as comments.
;
_olex2_refinement_description
;
1. Fixed Uiso
 At 1.2 times of:
  All C(H) groups, All C(H,H) groups
 At 1.5 times of:
  All C(H,H,H) groups
2. Restrained distances
 H11-O11
 0.9 with sigma of 0.02
 H11-O7_$1
 2.1 with sigma of 0.02
3.a Secondary CH2 refined with riding coordinates:
 C16(H16A,H16B), C25(H25A,H25B), C34(H34A,H34B), C43(H43A,H43B), C7(H7A,H7B),
 C47(H47A,H47B)
3.b Aromatic/amide H refined with riding coordinates:
 C10(H10), C22(H22), C19(H19), C28(H28), C37(H37), C13(H13), C31(H31), C5(H5),
 C2(H2), C40(H40)
3.c Idealised Me refined as rotating group:
 C8(H8A,H8B,H8C), C24(H24A,H24B,H24C), C35(H35A,H35B,H35C), C26(H26A,H26B,
 H26C), C17(H17A,H17B,H17C), C42(H42A,H42B,H42C), C15(H15A,H15B,H15C), C33(H33A,
 H33B,H33C), C48(H48A,H48B,H48C), C44(H44A,H44B,H44C)
;
_olex2_submission_special_instructions 'No special instructions were received'
_oxdiff_exptl_absorpt_empirical_details
;
Empirical correction (ABSPACK) includes:
- Absorption correction using spherical harmonics
- Frame scaling
;

loop_
_space_group_symop_operation_xyz
'x, y, z'
'-x, y, -z'
'x+1/2, y+1/2, z'
'-x+1/2, y+1/2, -z'

loop_
_atom_site_label
_atom_site_type_symbol
_atom_site_fract_x
_atom_site_fract_y
_atom_site_fract_z
_atom_site_U_iso_or_equiv
_atom_site_adp_type
_atom_site_occupancy
_atom_site_site_symmetry_order
_atom_site_calc_flag
_atom_site_refinement_flags_posn
_atom_site_refinement_flags_adp
_atom_site_refinement_flags_occupancy
_atom_site_disorder_assembly
_atom_site_disorder_group
O6 O 0.18269(14) 0.2459(2) 0.24913(16) 0.0466(7) Uani 1 1 d . . . . .
O9 O 0.51380(13) 0.6058(3) 0.39252(15) 0.0490(7) Uani 1 1 d . . . . .
O4 O 0.06843(14) 0.5292(2) 0.07422(15) 0.0498(7) Uani 1 1 d . . . . .
O3 O 0.18308(14) 0.9150(2) 0.19595(17) 0.0498(7) Uani 1 1 d . . . . .
O7 O 0.30113(14) 0.4367(3) 0.48993(15) 0.0515(7) Uani 1 1 d D . . . .
O5 O 0.09117(15) 0.6197(3) 0.37695(16) 0.0566(8) Uani 1 1 d . . . . .
O2 O 0.26120(15) 0.6750(3) -0.02139(17) 0.0607(9) Uani 1 1 d . . . . .
O8 O 0.41658(14) 0.2155(3) 0.2754(2) 0.0667(10) Uani 1 1 d . . . . .
O1 O 0.42278(17) 0.8849(3) 0.1883(2) 0.0672(9) Uani 1 1 d . . . . .
O10 O 0.46206(16) 0.4846(3) 0.08920(18) 0.0658(10) Uani 1 1 d . . . . .
C23 C 0.09242(16) 0.5049(3) 0.2705(2) 0.0349(8) Uani 1 1 d . . . . .
C9 C 0.15321(18) 0.8188(3) 0.1671(2) 0.0405(9) Uani 1 1 d . . . . .
C10 C 0.11430(17) 0.7552(3) 0.2062(2) 0.0376(8) Uani 1 1 d . . . . .
H10 H 0.106467 0.778758 0.254984 0.045 Uiso 1 1 calc R . . . .
O13 O 0.3007(2) 0.7026(4) 0.2853(2) 0.0856(12) Uani 1 1 d . . . . .
C36 C 0.50131(17) 0.5773(4) 0.3162(2) 0.0422(9) Uani 1 1 d . . . . .
C21 C 0.15826(17) 0.3404(3) 0.2792(2) 0.0348(8) Uani 1 1 d . . . . .
C12 C 0.09749(18) 0.6263(3) 0.1029(2) 0.0401(9) Uani 1 1 d . . . . .
C20 C 0.17987(17) 0.3598(3) 0.3561(2) 0.0360(8) Uani 1 1 d . . . . .
C11 C 0.08638(17) 0.6572(3) 0.1753(2) 0.0365(8) Uani 1 1 d . . . . .
C18 C 0.11424(18) 0.5250(3) 0.3472(2) 0.0411(9) Uani 1 1 d . . . . .
O11 O 0.2917(2) 0.9441(4) 0.4013(2) 0.0862(12) Uani 1 1 d D . . . .
C22 C 0.11513(16) 0.4111(3) 0.2376(2) 0.0361(8) Uani 1 1 d . . . . .
H22 H 0.100585 0.395509 0.185342 0.043 Uiso 1 1 calc R . . . .
C38 C 0.48499(18) 0.6226(4) 0.1818(2) 0.0467(10) Uani 1 1 d . . . . .
C27 C 0.33152(18) 0.3850(3) 0.4368(2) 0.0390(8) Uani 1 1 d . . . . .
C19 C 0.15680(18) 0.4522(4) 0.3895(2) 0.0413(9) Uani 1 1 d . . . . .
H19 H 0.170267 0.466098 0.442207 0.050 Uiso 1 1 calc R . . . .
C28 C 0.39453(18) 0.4072(3) 0.4264(2) 0.0394(8) Uani 1 1 d . . . . .
H28 H 0.418368 0.462382 0.456602 0.047 Uiso 1 1 calc R . . . .
C4 C 0.2979(2) 0.7239(4) 0.0281(2) 0.0469(10) Uani 1 1 d . . . . .
C41 C 0.49097(16) 0.4649(4) 0.2996(2) 0.0421(9) Uani 1 1 d . . . . .
C37 C 0.49901(18) 0.6545(4) 0.2580(2) 0.0455(9) Uani 1 1 d . . . . .
H37 H 0.507110 0.730379 0.270327 0.055 Uiso 1 1 calc R . . . .
C29 C 0.42275(18) 0.3498(3) 0.3727(2) 0.0415(9) Uani 1 1 d . . . . .
C1 C 0.3857(2) 0.8340(4) 0.1408(2) 0.0502(10) Uani 1 1 d . . . . .
C32 C 0.29576(19) 0.3046(3) 0.3930(2) 0.0384(8) Uani 1 1 d . . . . .
C39 C 0.47501(18) 0.5102(4) 0.1656(2) 0.0484(10) Uani 1 1 d . . . . .
C3 C 0.2761(2) 0.8197(4) 0.0697(2) 0.0458(10) Uani 1 1 d . . . . .
C16 C 0.04846(16) 0.5847(3) 0.2215(2) 0.0375(8) Uani 1 1 d . . . . .
H16A H 0.016020 0.542407 0.186779 0.045 Uiso 1 1 calc R . . . .
H16B H 0.025705 0.631655 0.254465 0.045 Uiso 1 1 calc R . . . .
C13 C 0.13594(19) 0.6900(4) 0.0635(2) 0.0439(9) Uani 1 1 d . . . . .
H13 H 0.143019 0.667045 0.014314 0.053 Uiso 1 1 calc R . . . .
C25 C 0.22699(19) 0.2817(3) 0.4017(2) 0.0431(9) Uani 1 1 d . . . . .
H25A H 0.222481 0.287608 0.456217 0.052 Uiso 1 1 calc R . . . .
H25B H 0.216172 0.204693 0.385167 0.052 Uiso 1 1 calc R . . . .
C14 C 0.16461(19) 0.7875(4) 0.0946(2) 0.0430(9) Uani 1 1 d . . . . .
C31 C 0.32461(19) 0.2471(3) 0.3397(2) 0.0447(9) Uani 1 1 d . . . . .
H31 H 0.301223 0.190822 0.310016 0.054 Uiso 1 1 calc R . . . .
C5 C 0.3651(2) 0.6899(4) 0.0447(2) 0.0479(10) Uani 1 1 d . . . . .
H5 H 0.379270 0.630167 0.016658 0.057 Uiso 1 1 calc R . . . .
C30 C 0.38645(19) 0.2699(4) 0.3291(3) 0.0481(10) Uani 1 1 d . . . . .
C6 C 0.40767(19) 0.7399(4) 0.0981(2) 0.0465(10) Uani 1 1 d . . . . .
C8 C 0.1621(2) 0.9619(4) 0.2615(3) 0.0537(11) Uani 1 1 d . . . . .
H8A H 0.115662 0.974159 0.251069 0.080 Uiso 1 1 calc GR . . . .
H8B H 0.183905 1.032791 0.273728 0.080 Uiso 1 1 calc GR . . . .
H8C H 0.172162 0.911132 0.304745 0.080 Uiso 1 1 calc GR . . . .
C2 C 0.3184(2) 0.8698(4) 0.1229(2) 0.0510(10) Uani 1 1 d . . . . .
H2 H 0.304434 0.930619 0.150089 0.061 Uiso 1 1 calc R . . . .
C34 C 0.49071(19) 0.3790(4) 0.3611(3) 0.0491(10) Uani 1 1 d . . . . .
H34A H 0.514697 0.407537 0.409556 0.059 Uiso 1 1 calc R . . . .
H34B H 0.512694 0.311287 0.347085 0.059 Uiso 1 1 calc R . . . .
C24 C 0.1674(2) 0.2288(4) 0.1701(2) 0.0576(12) Uani 1 1 d . . . . .
H24A H 0.178273 0.295278 0.143033 0.086 Uiso 1 1 calc GR . . . .
H24B H 0.121469 0.213569 0.156876 0.086 Uiso 1 1 calc GR . . . .
H24C H 0.191887 0.165532 0.155198 0.086 Uiso 1 1 calc GR . . . .
C43 C 0.4769(2) 0.7075(5) 0.1182(3) 0.0570(12) Uani 1 1 d . . . . .
H43A H 0.502920 0.773971 0.134590 0.068 Uiso 1 1 calc R . . . .
H43B H 0.492355 0.676195 0.072785 0.068 Uiso 1 1 calc R . . . .
C40 C 0.47862(18) 0.4332(4) 0.2235(2) 0.0506(11) Uani 1 1 d . . . . .
H40 H 0.472537 0.356947 0.211146 0.061 Uiso 1 1 calc R . . . .
C7 C 0.2071(2) 0.8551(4) 0.0511(2) 0.0523(11) Uani 1 1 d . . . . .
H7A H 0.192497 0.846347 -0.004322 0.063 Uiso 1 1 calc R . . . .
H7B H 0.203433 0.934498 0.063907 0.063 Uiso 1 1 calc R . . . .
O12 O 0.2516(3) 0.7338(5) 0.3868(3) 0.131(2) Uani 1 1 d . . . . .
C35 C 0.5426(2) 0.7112(4) 0.4108(3) 0.0573(12) Uani 1 1 d . . . . .
H35A H 0.580954 0.718679 0.386346 0.086 Uiso 1 1 calc GR . . . .
H35B H 0.554585 0.717535 0.466216 0.086 Uiso 1 1 calc GR . . . .
H35C H 0.512026 0.769957 0.392456 0.086 Uiso 1 1 calc GR . . . .
C26 C 0.3332(3) 0.5269(4) 0.5296(3) 0.0672(14) Uani 1 1 d . . . . .
H26A H 0.343095 0.582664 0.492940 0.101 Uiso 1 1 calc GR . . . .
H26B H 0.373099 0.500824 0.559974 0.101 Uiso 1 1 calc GR . . . .
H26C H 0.305711 0.559840 0.563323 0.101 Uiso 1 1 calc GR . . . .
C17 C 0.1137(3) 0.6434(5) 0.4548(3) 0.0789(17) Uani 1 1 d . . . . .
H17A H 0.160165 0.655020 0.461918 0.118 Uiso 1 1 calc GR . . . .
H17B H 0.103827 0.580952 0.486415 0.118 Uiso 1 1 calc GR . . . .
H17C H 0.092654 0.710433 0.469914 0.118 Uiso 1 1 calc GR . . . .
C42 C 0.4509(3) 0.3704(6) 0.0714(3) 0.0855(19) Uani 1 1 d . . . . .
H42A H 0.438786 0.361768 0.016186 0.128 Uiso 1 1 calc GR . . . .
H42B H 0.416244 0.342910 0.097313 0.128 Uiso 1 1 calc GR . . . .
H42C H 0.490073 0.328018 0.088525 0.128 Uiso 1 1 calc GR . . . .
C46 C 0.2853(3) 0.7621(6) 0.3421(4) 0.0835(18) Uani 1 1 d . . . . .
C15 C 0.0824(3) 0.4919(5) 0.0032(3) 0.0753(16) Uani 1 1 d . . . . .
H15A H 0.067485 0.546829 -0.036216 0.113 Uiso 1 1 calc GR . . . .
H15B H 0.060651 0.421134 -0.009822 0.113 Uiso 1 1 calc GR . . . .
H15C H 0.128787 0.481785 0.006271 0.113 Uiso 1 1 calc GR . . . .
C33 C 0.3779(3) 0.1496(6) 0.2205(4) 0.090(2) Uani 1 1 d . . . . .
H33A H 0.403676 0.122928 0.182695 0.134 Uiso 1 1 calc GR . . . .
H33B H 0.342093 0.194059 0.194937 0.134 Uiso 1 1 calc GR . . . .
H33C H 0.361211 0.086127 0.245761 0.134 Uiso 1 1 calc GR . . . .
C45 C 0.3184(3) 0.8756(7) 0.3482(3) 0.084(2) Uani 1 1 d . . . . .
C47 C 0.2711(4) 0.5888(6) 0.2748(5) 0.096(2) Uani 1 1 d . . . . .
H47A H 0.282732 0.544596 0.321885 0.115 Uiso 1 1 calc R . . . .
H47B H 0.223834 0.594956 0.264079 0.115 Uiso 1 1 calc R . . . .
C48 C 0.2945(4) 0.5357(8) 0.2123(5) 0.121(3) Uani 1 1 d . . . . .
H48A H 0.340926 0.524765 0.225036 0.182 Uiso 1 1 calc GR . . . .
H48B H 0.285272 0.582318 0.166748 0.182 Uiso 1 1 calc GR . . . .
H48C H 0.273402 0.463710 0.202453 0.182 Uiso 1 1 calc GR . . . .
H45 H 0.3114(19) 0.910(4) 0.299(3) 0.040(10) Uiso 1 1 d . . . . .
C44 C 0.3903(3) 0.8704(12) 0.3715(5) 0.149(5) Uani 1 1 d . . . A 1
H44A H 0.407728 0.945764 0.376441 0.223 Uiso 1 1 calc GR . . A 1
H44B H 0.409452 0.830114 0.332655 0.223 Uiso 1 1 calc GR . . A 1
H44C H 0.400311 0.831907 0.420512 0.223 Uiso 1 1 calc GR . . A 1
H11 H 0.272(4) 0.917(7) 0.441(4) 0.19(4) Uiso 1 1 d D . . . .

loop_
_atom_site_aniso_label
_atom_site_aniso_U_11
_atom_site_aniso_U_22
_atom_site_aniso_U_33
_atom_site_aniso_U_23
_atom_site_aniso_U_13
_atom_site_aniso_U_12
O6 0.0557(16) 0.0342(16) 0.0486(15) -0.0058(12) 0.0041(12) 0.0059(13)
O9 0.0498(15) 0.053(2) 0.0440(14) -0.0090(13) 0.0071(12) -0.0095(14)
O4 0.0588(17) 0.0436(17) 0.0457(15) -0.0178(13) 0.0043(13) -0.0029(14)
O3 0.0492(15) 0.0405(17) 0.0607(17) -0.0086(13) 0.0116(13) -0.0090(13)
O7 0.0564(17) 0.0493(19) 0.0491(16) -0.0115(13) 0.0091(13) -0.0046(14)
O5 0.0647(18) 0.051(2) 0.0505(16) -0.0197(14) -0.0022(13) 0.0167(15)
O2 0.0548(18) 0.083(3) 0.0439(15) -0.0103(15) 0.0054(13) -0.0030(16)
O8 0.0394(15) 0.062(2) 0.098(3) -0.0420(19) 0.0090(16) 0.0017(15)
O1 0.065(2) 0.061(2) 0.072(2) -0.0084(17) -0.0008(16) -0.0151(18)
O10 0.0621(19) 0.081(3) 0.0503(17) -0.0216(17) -0.0046(14) 0.0152(17)
C23 0.0289(16) 0.033(2) 0.0430(19) -0.0045(15) 0.0073(14) -0.0035(14)
C9 0.0382(19) 0.036(2) 0.046(2) -0.0021(16) 0.0010(16) 0.0025(16)
C10 0.0343(17) 0.036(2) 0.0422(19) -0.0040(15) 0.0045(14) 0.0055(15)
O13 0.091(3) 0.101(3) 0.068(2) 0.022(2) 0.024(2) 0.013(3)
C36 0.0297(17) 0.053(3) 0.044(2) -0.0076(18) 0.0060(15) -0.0032(17)
C21 0.0319(17) 0.029(2) 0.0439(19) -0.0033(15) 0.0086(14) -0.0053(14)
C12 0.0416(19) 0.038(2) 0.0379(18) -0.0077(16) -0.0015(15) 0.0057(17)
C20 0.0347(17) 0.035(2) 0.0392(18) 0.0028(15) 0.0088(14) -0.0038(15)
C11 0.0299(16) 0.034(2) 0.0441(19) -0.0054(16) 0.0019(14) 0.0065(15)
C18 0.0396(19) 0.037(2) 0.046(2) -0.0085(17) 0.0070(16) 0.0026(16)
O11 0.077(2) 0.110(4) 0.074(3) 0.001(2) 0.018(2) -0.002(2)
C22 0.0322(17) 0.035(2) 0.0411(18) -0.0038(15) 0.0066(14) -0.0021(15)
C38 0.0336(18) 0.061(3) 0.046(2) -0.0047(19) 0.0060(16) -0.0034(18)
C27 0.045(2) 0.032(2) 0.0387(18) 0.0028(15) 0.0034(15) 0.0034(16)
C19 0.042(2) 0.043(2) 0.0388(19) -0.0052(16) 0.0055(15) -0.0018(17)
C28 0.044(2) 0.031(2) 0.0402(18) 0.0023(15) -0.0042(15) 0.0001(16)
C4 0.048(2) 0.056(3) 0.0364(19) 0.0036(18) 0.0068(17) -0.004(2)
C41 0.0260(17) 0.046(3) 0.053(2) -0.0070(18) 0.0013(15) -0.0003(16)
C37 0.0338(18) 0.051(3) 0.053(2) -0.0046(19) 0.0110(16) -0.0051(17)
C29 0.0353(18) 0.035(2) 0.050(2) 0.0016(17) -0.0052(15) 0.0030(16)
C1 0.054(2) 0.051(3) 0.047(2) 0.0039(19) 0.0109(19) -0.016(2)
C32 0.0428(19) 0.027(2) 0.044(2) 0.0040(15) 0.0011(16) 0.0008(15)
C39 0.0352(19) 0.066(3) 0.042(2) -0.014(2) -0.0003(16) 0.0037(19)
C3 0.049(2) 0.050(3) 0.040(2) 0.0129(17) 0.0118(17) -0.0037(18)
C16 0.0288(16) 0.037(2) 0.046(2) -0.0083(16) 0.0035(15) 0.0010(15)
C13 0.046(2) 0.047(3) 0.0380(19) -0.0018(17) 0.0033(16) 0.0081(18)
C25 0.048(2) 0.034(2) 0.047(2) 0.0049(17) 0.0053(17) -0.0040(17)
C14 0.042(2) 0.042(2) 0.044(2) 0.0048(17) 0.0030(16) 0.0085(17)
C31 0.042(2) 0.030(2) 0.059(2) -0.0087(17) -0.0018(17) 0.0029(16)
C5 0.054(2) 0.054(3) 0.0374(19) 0.0015(18) 0.0115(17) -0.002(2)
C30 0.039(2) 0.037(2) 0.067(3) -0.0143(19) 0.0010(18) 0.0045(17)
C6 0.044(2) 0.057(3) 0.039(2) 0.0086(18) 0.0099(16) -0.0066(19)
C8 0.059(2) 0.042(3) 0.059(3) -0.013(2) 0.007(2) -0.006(2)
C2 0.060(3) 0.046(3) 0.048(2) 0.0032(18) 0.0143(19) -0.006(2)
C34 0.0351(19) 0.046(3) 0.062(2) -0.0036(19) -0.0056(17) -0.0003(18)
C24 0.072(3) 0.055(3) 0.047(2) -0.013(2) 0.011(2) 0.017(2)
C43 0.042(2) 0.082(4) 0.049(2) 0.002(2) 0.0123(18) -0.007(2)
C40 0.0347(19) 0.056(3) 0.057(2) -0.014(2) -0.0040(17) 0.0041(18)
C7 0.056(2) 0.054(3) 0.047(2) 0.015(2) 0.0088(18) 0.007(2)
O12 0.201(6) 0.103(4) 0.110(4) 0.026(3) 0.089(4) -0.001(4)
C35 0.061(3) 0.049(3) 0.059(3) -0.014(2) -0.002(2) -0.004(2)
C26 0.082(3) 0.050(3) 0.071(3) -0.026(2) 0.016(3) -0.011(3)
C17 0.105(4) 0.069(4) 0.056(3) -0.026(3) -0.007(3) 0.028(3)
C42 0.088(4) 0.089(5) 0.070(3) -0.043(3) -0.021(3) 0.016(3)
C46 0.087(4) 0.095(5) 0.074(4) 0.028(3) 0.027(3) 0.018(4)
C15 0.080(4) 0.078(4) 0.069(3) -0.040(3) 0.017(3) -0.002(3)
C33 0.051(3) 0.092(5) 0.126(5) -0.067(4) 0.018(3) -0.010(3)
C45 0.068(3) 0.137(6) 0.047(3) 0.009(3) 0.009(2) -0.005(4)
C47 0.093(4) 0.072(4) 0.130(6) 0.033(4) 0.040(4) 0.010(4)
C48 0.124(6) 0.109(7) 0.143(7) 0.001(5) 0.064(6) -0.016(5)
C44 0.067(4) 0.289(15) 0.088(5) -0.016(7) 0.005(3) 0.026(6)

loop_
_atom_type_symbol
_atom_type_description
_atom_type_scat_dispersion_real
_atom_type_scat_dispersion_imag
_atom_type_scat_source
C C 0.0181 0.0091 'International Tables Vol C Tables 4.2.6.8 and 6.1.1.4'
H H 0.0000 0.0000 'International Tables Vol C Tables 4.2.6.8 and 6.1.1.4'
O O 0.0492 0.0322 'International Tables Vol C Tables 4.2.6.8 and 6.1.1.4'

loop_
_geom_angle_atom_site_label_1
_geom_angle_atom_site_label_2
_geom_angle_atom_site_label_3
_geom_angle
_geom_angle_site_symmetry_1
_geom_angle_site_symmetry_3
_geom_angle_publ_flag
C21 O6 C24 117.5(3) . . ?
C36 O9 C35 117.1(3) . . ?
C12 O4 C15 117.2(4) . . ?
C9 O3 C8 117.1(3) . . ?
C27 O7 C26 117.0(4) . . ?
C18 O5 C17 117.0(4) . . ?
C30 O8 C33 117.5(3) . . ?
C39 O10 C42 115.8(4) . . ?
C18 C23 C22 117.9(3) . . ?
C18 C23 C16 122.2(3) . . ?
C22 C23 C16 119.7(3) . . ?
O3 C9 C10 123.5(3) . . ?
O3 C9 C14 115.8(4) . . ?
C10 C9 C14 120.7(4) . . ?
C9 C10 H10 119.3 . . ?
C9 C10 C11 121.4(3) . . ?
C11 C10 H10 119.3 . . ?
C46 O13 C47 116.4(5) . . ?
O9 C36 C41 116.6(4) . . ?
O9 C36 C37 122.8(4) . . ?
C37 C36 C41 120.7(4) . . ?
C20 C21 O6 115.5(3) . . ?
C22 C21 O6 123.7(3) . . ?
C22 C21 C20 120.8(3) . . ?
O4 C12 C11 116.0(4) . . ?
C13 C12 O4 123.2(3) . . ?
C13 C12 C11 120.8(4) . . ?
C21 C20 C25 120.6(3) . . ?
C19 C20 C21 118.1(3) . . ?
C19 C20 C25 121.2(3) . . ?
C10 C11 C16 120.4(3) . . ?
C12 C11 C10 117.9(4) . . ?
C12 C11 C16 121.6(3) . . ?
O5 C18 C23 115.8(3) . . ?
O5 C18 C19 123.6(3) . . ?
C23 C18 C19 120.6(3) . . ?
C45 O11 H11 124(5) . . ?
C23 C22 H22 119.3 . . ?
C21 C22 C23 121.4(3) . . ?
C21 C22 H22 119.3 . . ?
C37 C38 C39 118.1(4) . . ?
C37 C38 C43 121.3(4) . . ?
C39 C38 C43 120.5(4) . . ?
O7 C27 C28 124.1(3) . . ?
O7 C27 C32 115.5(3) . . ?
C32 C27 C28 120.4(3) . . ?
C20 C19 C18 121.1(3) . . ?
C20 C19 H19 119.4 . . ?
C18 C19 H19 119.4 . . ?
C27 C28 H28 119.5 . . ?
C29 C28 C27 121.0(4) . . ?
C29 C28 H28 119.5 . . ?
O2 C4 C3 121.3(4) . . ?
O2 C4 C5 119.7(4) . . ?
C5 C4 C3 118.9(4) . . ?
C36 C41 C34 122.2(4) . . ?
C40 C41 C36 118.1(4) . . ?
C40 C41 C34 119.6(4) . . ?
C36 C37 C38 121.0(4) . . ?
C36 C37 H37 119.5 . . ?
C38 C37 H37 119.5 . . ?
C28 C29 C30 118.1(4) . . ?
C28 C29 C34 119.4(4) . . ?
C30 C29 C34 122.4(4) . . ?
O1 C1 C6 121.3(4) . . ?
O1 C1 C2 119.8(4) . . ?
C2 C1 C6 118.8(4) . . ?
C27 C32 C25 121.3(4) . . ?
C31 C32 C27 118.2(4) . . ?
C31 C32 C25 120.5(4) . . ?
O10 C39 C38 114.9(4) . . ?
O10 C39 C40 124.3(4) . . ?
C40 C39 C38 120.8(4) . . ?
C4 C3 C7 118.4(4) . . ?
C2 C3 C4 118.6(4) . . ?
C2 C3 C7 123.0(4) . . ?
C23 C16 H16A 109.6 . . ?
C23 C16 H16B 109.6 . . ?
C11 C16 C23 110.5(3) . . ?
C11 C16 H16A 109.6 . . ?
C11 C16 H16B 109.6 . . ?
H16A C16 H16B 108.1 . . ?
C12 C13 H13 119.3 . . ?
C12 C13 C14 121.4(4) . . ?
C14 C13 H13 119.3 . . ?
C20 C25 H25A 108.9 . . ?
C20 C25 H25B 108.9 . . ?
C32 C25 C20 113.4(3) . . ?
C32 C25 H25A 108.9 . . ?
C32 C25 H25B 108.9 . . ?
H25A C25 H25B 107.7 . . ?
C9 C14 C13 117.7(4) . . ?
C9 C14 C7 121.7(4) . . ?
C13 C14 C7 120.6(4) . . ?
C32 C31 H31 119.4 . . ?
C30 C31 C32 121.2(4) . . ?
C30 C31 H31 119.4 . . ?
C4 C5 H5 118.7 . . ?
C6 C5 C4 122.7(4) . . ?
C6 C5 H5 118.7 . . ?
O8 C30 C29 116.0(4) . . ?
C31 C30 O8 122.9(4) . . ?
C31 C30 C29 121.1(4) . . ?
C1 C6 C43 116.6(4) . . ?
C5 C6 C1 118.5(4) . . ?
C5 C6 C43 124.9(4) . . ?
O3 C8 H8A 109.5 . . ?
O3 C8 H8B 109.5 . . ?
O3 C8 H8C 109.5 . . ?
H8A C8 H8B 109.5 . . ?
H8A C8 H8C 109.5 . . ?
H8B C8 H8C 109.5 . . ?
C1 C2 H2 118.8 . . ?
C3 C2 C1 122.5(4) . . ?
C3 C2 H2 118.8 . . ?
C41 C34 C29 111.4(3) . . ?
C41 C34 H34A 109.3 . . ?
C41 C34 H34B 109.3 . . ?
C29 C34 H34A 109.3 . . ?
C29 C34 H34B 109.3 . . ?
H34A C34 H34B 108.0 . . ?
O6 C24 H24A 109.5 . . ?
O6 C24 H24B 109.5 . . ?
O6 C24 H24C 109.5 . . ?
H24A C24 H24B 109.5 . . ?
H24A C24 H24C 109.5 . . ?
H24B C24 H24C 109.5 . . ?
C38 C43 H43A 109.6 . . ?
C38 C43 H43B 109.6 . . ?
C6 C43 C38 110.4(3) . . ?
C6 C43 H43A 109.6 . . ?
C6 C43 H43B 109.6 . . ?
H43A C43 H43B 108.1 . . ?
C41 C40 H40 119.3 . . ?
C39 C40 C41 121.3(4) . . ?
C39 C40 H40 119.3 . . ?
C3 C7 C14 111.4(3) . . ?
C3 C7 H7A 109.3 . . ?
C3 C7 H7B 109.3 . . ?
C14 C7 H7A 109.3 . . ?
C14 C7 H7B 109.3 . . ?
H7A C7 H7B 108.0 . . ?
O9 C35 H35A 109.5 . . ?
O9 C35 H35B 109.5 . . ?
O9 C35 H35C 109.5 . . ?
H35A C35 H35B 109.5 . . ?
H35A C35 H35C 109.5 . . ?
H35B C35 H35C 109.5 . . ?
O7 C26 H26A 109.5 . . ?
O7 C26 H26B 109.5 . . ?
O7 C26 H26C 109.5 . . ?
H26A C26 H26B 109.5 . . ?
H26A C26 H26C 109.5 . . ?
H26B C26 H26C 109.5 . . ?
O5 C17 H17A 109.5 . . ?
O5 C17 H17B 109.5 . . ?
O5 C17 H17C 109.5 . . ?
H17A C17 H17B 109.5 . . ?
H17A C17 H17C 109.5 . . ?
H17B C17 H17C 109.5 . . ?
O10 C42 H42A 109.5 . . ?
O10 C42 H42B 109.5 . . ?
O10 C42 H42C 109.5 . . ?
H42A C42 H42B 109.5 . . ?
H42A C42 H42C 109.5 . . ?
H42B C42 H42C 109.5 . . ?
O13 C46 C45 112.2(5) . . ?
O12 C46 O13 126.4(7) . . ?
O12 C46 C45 121.3(7) . . ?
O4 C15 H15A 109.5 . . ?
O4 C15 H15B 109.5 . . ?
O4 C15 H15C 109.5 . . ?
H15A C15 H15B 109.5 . . ?
H15A C15 H15C 109.5 . . ?
H15B C15 H15C 109.5 . . ?
O8 C33 H33A 109.5 . . ?
O8 C33 H33B 109.5 . . ?
O8 C33 H33C 109.5 . . ?
H33A C33 H33B 109.5 . . ?
H33A C33 H33C 109.5 . . ?
H33B C33 H33C 109.5 . . ?
O11 C45 C46 109.9(5) . . ?
O11 C45 H45 109(3) . . ?
O11 C45 C44 108.9(6) . . ?
C46 C45 H45 108(3) . . ?
C44 C45 C46 114.1(8) . . ?
C44 C45 H45 106(3) . . ?
O13 C47 H47A 110.0 . . ?
O13 C47 H47B 110.0 . . ?
H47A C47 H47B 108.4 . . ?
C48 C47 O13 108.5(6) . . ?
C48 C47 H47A 110.0 . . ?
C48 C47 H47B 110.0 . . ?
C47 C48 H48A 109.5 . . ?
C47 C48 H48B 109.5 . . ?
C47 C48 H48C 109.5 . . ?
H48A C48 H48B 109.5 . . ?
H48A C48 H48C 109.5 . . ?
H48B C48 H48C 109.5 . . ?
C45 C44 H44A 109.5 . . ?
C45 C44 H44B 109.5 . . ?
C45 C44 H44C 109.5 . . ?
H44A C44 H44B 109.5 . . ?
H44A C44 H44C 109.5 . . ?
H44B C44 H44C 109.5 . . ?

loop_
_geom_bond_atom_site_label_1
_geom_bond_atom_site_label_2
_geom_bond_distance
_geom_bond_site_symmetry_2
_geom_bond_publ_flag
O6 C21 1.391(5) . ?
O6 C24 1.406(5) . ?
O9 C36 1.384(5) . ?
O9 C35 1.426(6) . ?
O4 C12 1.383(5) . ?
O4 C15 1.412(6) . ?
O3 C9 1.381(5) . ?
O3 C8 1.424(5) . ?
O7 C27 1.370(5) . ?
O7 C26 1.411(6) . ?
O5 C18 1.379(5) . ?
O5 C17 1.420(6) . ?
O2 C4 1.229(5) . ?
O8 C30 1.389(5) . ?
O8 C33 1.417(6) . ?
O1 C1 1.224(5) . ?
O10 C39 1.377(5) . ?
O10 C42 1.425(7) . ?
C23 C18 1.389(5) . ?
C23 C22 1.392(5) . ?
C23 C16 1.515(5) . ?
C9 C10 1.385(6) . ?
C9 C14 1.397(6) . ?
C10 H10 0.9500 . ?
C10 C11 1.395(5) . ?
O13 C46 1.318(8) . ?
O13 C47 1.508(9) . ?
C36 C41 1.397(6) . ?
C36 C37 1.386(6) . ?
C21 C20 1.391(5) . ?
C21 C22 1.378(5) . ?
C12 C11 1.393(5) . ?
C12 C13 1.383(6) . ?
C20 C19 1.385(6) . ?
C20 C25 1.512(5) . ?
C11 C16 1.510(5) . ?
C18 C19 1.391(6) . ?
O11 C45 1.432(8) . ?
O11 H11 0.93(3) . ?
C22 H22 0.9500 . ?
C38 C37 1.394(6) . ?
C38 C39 1.396(7) . ?
C38 C43 1.514(7) . ?
C27 C28 1.396(6) . ?
C27 C32 1.391(5) . ?
C19 H19 0.9500 . ?
C28 H28 0.9500 . ?
C28 C29 1.384(6) . ?
C4 C3 1.483(6) . ?
C4 C5 1.463(6) . ?
C41 C34 1.506(6) . ?
C41 C40 1.390(6) . ?
C37 H37 0.9500 . ?
C29 C30 1.390(6) . ?
C29 C34 1.522(6) . ?
C1 C6 1.480(7) . ?
C1 C2 1.472(7) . ?
C32 C25 1.509(6) . ?
C32 C31 1.387(6) . ?
C39 C40 1.379(7) . ?
C3 C2 1.340(6) . ?
C3 C7 1.506(6) . ?
C16 H16A 0.9900 . ?
C16 H16B 0.9900 . ?
C13 H13 0.9500 . ?
C13 C14 1.397(6) . ?
C25 H25A 0.9900 . ?
C25 H25B 0.9900 . ?
C14 C7 1.510(6) . ?
C31 H31 0.9500 . ?
C31 C30 1.376(6) . ?
C5 H5 0.9500 . ?
C5 C6 1.344(6) . ?
C6 C43 1.503(6) . ?
C8 H8A 0.9800 . ?
C8 H8B 0.9800 . ?
C8 H8C 0.9800 . ?
C2 H2 0.9500 . ?
C34 H34A 0.9900 . ?
C34 H34B 0.9900 . ?
C24 H24A 0.9800 . ?
C24 H24B 0.9800 . ?
C24 H24C 0.9800 . ?
C43 H43A 0.9900 . ?
C43 H43B 0.9900 . ?
C40 H40 0.9500 . ?
C7 H7A 0.9900 . ?
C7 H7B 0.9900 . ?
O12 C46 1.194(7) . ?
C35 H35A 0.9800 . ?
C35 H35B 0.9800 . ?
C35 H35C 0.9800 . ?
C26 H26A 0.9800 . ?
C26 H26B 0.9800 . ?
C26 H26C 0.9800 . ?
C17 H17A 0.9800 . ?
C17 H17B 0.9800 . ?
C17 H17C 0.9800 . ?
C42 H42A 0.9800 . ?
C42 H42B 0.9800 . ?
C42 H42C 0.9800 . ?
C46 C45 1.533(11) . ?
C15 H15A 0.9800 . ?
C15 H15B 0.9800 . ?
C15 H15C 0.9800 . ?
C33 H33A 0.9800 . ?
C33 H33B 0.9800 . ?
C33 H33C 0.9800 . ?
C45 H45 0.95(4) . ?
C45 C44 1.513(9) . ?
C47 H47A 0.9900 . ?
C47 H47B 0.9900 . ?
C47 C48 1.433(11) . ?
C48 H48A 0.9800 . ?
C48 H48B 0.9800 . ?
C48 H48C 0.9800 . ?
C44 H44A 0.9800 . ?
C44 H44B 0.9800 . ?
C44 H44C 0.9800 . ?

loop_
_geom_torsion_atom_site_label_1
_geom_torsion_atom_site_label_2
_geom_torsion_atom_site_label_3
_geom_torsion_atom_site_label_4
_geom_torsion
_geom_torsion_site_symmetry_1
_geom_torsion_site_symmetry_2
_geom_torsion_site_symmetry_3
_geom_torsion_site_symmetry_4
_geom_torsion_publ_flag
O6 C21 C20 C19 -179.5(3) . . . . ?
O6 C21 C20 C25 0.3(5) . . . . ?
O6 C21 C22 C23 -179.7(3) . . . . ?
O9 C36 C41 C34 2.3(5) . . . . ?
O9 C36 C41 C40 -179.7(3) . . . . ?
O9 C36 C37 C38 -178.7(3) . . . . ?
O4 C12 C11 C10 -179.4(3) . . . . ?
O4 C12 C11 C16 3.9(5) . . . . ?
O4 C12 C13 C14 -179.8(3) . . . . ?
O3 C9 C10 C11 -178.5(3) . . . . ?
O3 C9 C14 C13 179.3(3) . . . . ?
O3 C9 C14 C7 0.1(5) . . . . ?
O7 C27 C28 C29 178.4(4) . . . . ?
O7 C27 C32 C25 3.2(5) . . . . ?
O7 C27 C32 C31 -178.2(3) . . . . ?
O5 C18 C19 C20 -178.1(4) . . . . ?
O2 C4 C3 C2 -179.9(4) . . . . ?
O2 C4 C3 C7 1.1(6) . . . . ?
O2 C4 C5 C6 -180.0(4) . . . . ?
O1 C1 C6 C5 -177.6(4) . . . . ?
O1 C1 C6 C43 2.4(6) . . . . ?
O1 C1 C2 C3 177.7(4) . . . . ?
O10 C39 C40 C41 -179.0(4) . . . . ?
C23 C18 C19 C20 1.8(6) . . . . ?
C9 C10 C11 C12 -1.6(5) . . . . ?
C9 C10 C11 C16 175.2(3) . . . . ?
C9 C14 C7 C3 88.6(5) . . . . ?
C10 C9 C14 C13 -0.5(5) . . . . ?
C10 C9 C14 C7 -179.7(4) . . . . ?
C10 C11 C16 C23 -86.5(4) . . . . ?
O13 C46 C45 O11 169.7(5) . . . . ?
O13 C46 C45 C44 -67.6(7) . . . . ?
C36 C41 C34 C29 98.9(4) . . . . ?
C36 C41 C40 C39 -1.6(6) . . . . ?
C21 C20 C19 C18 -1.3(6) . . . . ?
C21 C20 C25 C32 83.2(4) . . . . ?
C12 C11 C16 C23 90.1(4) . . . . ?
C12 C13 C14 C9 0.1(6) . . . . ?
C12 C13 C14 C7 179.2(4) . . . . ?
C20 C21 C22 C23 0.9(5) . . . . ?
C11 C12 C13 C14 -0.4(6) . . . . ?
C18 C23 C22 C21 -0.5(5) . . . . ?
C18 C23 C16 C11 98.7(4) . . . . ?
C22 C23 C18 O5 179.1(3) . . . . ?
C22 C23 C18 C19 -0.8(6) . . . . ?
C22 C23 C16 C11 -77.6(4) . . . . ?
C22 C21 C20 C19 0.0(5) . . . . ?
C22 C21 C20 C25 179.7(3) . . . . ?
C38 C39 C40 C41 1.3(6) . . . . ?
C27 C28 C29 C30 0.4(6) . . . . ?
C27 C28 C29 C34 177.9(4) . . . . ?
C27 C32 C25 C20 83.7(4) . . . . ?
C27 C32 C31 C30 -1.2(6) . . . . ?
C19 C20 C25 C32 -97.1(4) . . . . ?
C28 C27 C32 C25 -178.2(4) . . . . ?
C28 C27 C32 C31 0.5(5) . . . . ?
C28 C29 C30 O8 179.3(4) . . . . ?
C28 C29 C30 C31 -1.1(6) . . . . ?
C28 C29 C34 C41 -91.8(4) . . . . ?
C4 C3 C2 C1 0.8(6) . . . . ?
C4 C3 C7 C14 84.0(5) . . . . ?
C4 C5 C6 C1 -0.9(6) . . . . ?
C4 C5 C6 C43 179.1(4) . . . . ?
C41 C36 C37 C38 1.4(5) . . . . ?
C37 C36 C41 C34 -177.8(4) . . . . ?
C37 C36 C41 C40 0.2(5) . . . . ?
C37 C38 C39 O10 -179.4(3) . . . . ?
C37 C38 C39 C40 0.3(6) . . . . ?
C37 C38 C43 C6 -92.4(5) . . . . ?
C1 C6 C43 C38 89.3(5) . . . . ?
C32 C27 C28 C29 -0.1(6) . . . . ?
C32 C31 C30 O8 -178.9(4) . . . . ?
C32 C31 C30 C29 1.5(7) . . . . ?
C39 C38 C37 C36 -1.7(6) . . . . ?
C39 C38 C43 C6 84.1(5) . . . . ?
C3 C4 C5 C6 2.2(6) . . . . ?
C16 C23 C18 O5 2.7(5) . . . . ?
C16 C23 C18 C19 -177.2(4) . . . . ?
C16 C23 C22 C21 176.0(3) . . . . ?
C13 C12 C11 C10 1.1(5) . . . . ?
C13 C12 C11 C16 -175.6(3) . . . . ?
C13 C14 C7 C3 -90.6(5) . . . . ?
C25 C20 C19 C18 178.9(4) . . . . ?
C25 C32 C31 C30 177.5(4) . . . . ?
C14 C9 C10 C11 1.3(6) . . . . ?
C31 C32 C25 C20 -94.9(4) . . . . ?
C5 C4 C3 C2 -2.1(6) . . . . ?
C5 C4 C3 C7 178.9(4) . . . . ?
C5 C6 C43 C38 -90.7(5) . . . . ?
C30 C29 C34 C41 85.7(5) . . . . ?
C6 C1 C2 C3 0.5(6) . . . . ?
C8 O3 C9 C10 -13.3(6) . . . . ?
C8 O3 C9 C14 166.9(4) . . . . ?
C2 C1 C6 C5 -0.5(6) . . . . ?
C2 C1 C6 C43 179.5(4) . . . . ?
C2 C3 C7 C14 -95.0(5) . . . . ?
C34 C41 C40 C39 176.5(4) . . . . ?
C34 C29 C30 O8 1.8(6) . . . . ?
C34 C29 C30 C31 -178.6(4) . . . . ?
C24 O6 C21 C20 -173.7(4) . . . . ?
C24 O6 C21 C22 6.9(5) . . . . ?
C43 C38 C37 C36 174.8(4) . . . . ?
C43 C38 C39 O10 4.1(5) . . . . ?
C43 C38 C39 C40 -176.2(4) . . . . ?
C40 C41 C34 C29 -79.1(5) . . . . ?
C7 C3 C2 C1 179.7(4) . . . . ?
O12 C46 C45 O11 -12.4(9) . . . . ?
O12 C46 C45 C44 110.3(8) . . . . ?
C35 O9 C36 C41 162.0(4) . . . . ?
C35 O9 C36 C37 -17.9(5) . . . . ?
C26 O7 C27 C28 8.1(6) . . . . ?
C26 O7 C27 C32 -173.3(4) . . . . ?
C17 O5 C18 C23 -178.8(5) . . . . ?
C17 O5 C18 C19 1.1(6) . . . . ?
C42 O10 C39 C38 -179.2(4) . . . . ?
C42 O10 C39 C40 1.1(6) . . . . ?
C46 O13 C47 C48 -178.4(6) . . . . ?
C15 O4 C12 C11 -175.8(4) . . . . ?
C15 O4 C12 C13 3.7(6) . . . . ?
C33 O8 C30 C29 -168.2(5) . . . . ?
C33 O8 C30 C31 12.1(7) . . . . ?
C47 O13 C46 O12 1.7(10) . . . . ?
C47 O13 C46 C45 179.5(5) . . . . ?
